data_2236996
loop_
_publ_author_name
'Narayanan, Sibi'
'Srinivasan, Thothadri'
'Purushothaman, Santhanagopalan'
'Raghunathan, Raghavachary'
'Velmurugan, Devadasan'

_publ_section_title
;
 4'-Methyl-14',19'-dioxa-4'-azaspiro[acenaphthylene-1,5'-tetracyclo[18.4.0.0^2,6^.0^8,13^]tetracosane]-1'(24'),8',10',12',20',22'-hexaene-2,7'(1<i>H</i>)-dione
;
_journal_coeditor_code PV2602
_journal_issue 12
_journal_name_full 'Acta Crystallographica Section E'
_journal_page_first o3345
_journal_paper_doi 10.1107/S1600536812046144
_journal_volume 68
_journal_year 2012
_chemical_formula_iupac 'C33 H29 N O4'
_chemical_formula_moiety 'C33 H29 N O4'
_chemical_formula_sum 'C33 H29 N O4'
_chemical_formula_weight 503.57
_chemical_name_systematic
;
4'-Methyl-14',19'-dioxa-4'-azaspiro[acenaphthylene-1,5'-
tetracyclo[18.4.0.0^2,6^.0^8,13^]tetracosane]-1'(24'),8',10',12',20',22'-
hexaene-2,7'(1<i>H</i>)-dione
;
_space_group_IT_number 14
_symmetry_cell_setting monoclinic
_symmetry_space_group_name_Hall '-P 2ybc'
_symmetry_space_group_name_H-M 'P 1 21/c 1'
_atom_sites_solution_hydrogens geom
_atom_sites_solution_primary direct
_atom_sites_solution_secondary difmap
_audit_creation_method SHELXL-97
_cell_angle_alpha 90.00
_cell_angle_beta 92.965(6)
_cell_angle_gamma 90.00
_cell_formula_units_Z 4
_cell_length_a 11.248(2)
_cell_length_b 16.609(3)
_cell_length_c 14.037(3)
_cell_measurement_reflns_used 6363
_cell_measurement_temperature 293(2)
_cell_measurement_theta_max 28.3
_cell_measurement_theta_min 1.8
_cell_volume 2618.9(9)
_computing_cell_refinement 'SAINT (Bruker, 2008)'
_computing_data_collection 'APEX2 (Bruker, 2008)'
_computing_data_reduction 'SAINT (Bruker, 2008)'
_computing_molecular_graphics 'ORTEP-3 (Farrugia, 2012)'
_computing_publication_material 'SHELXL97 (Sheldrick, 2008) and PLATON (Spek, 2009)'
_computing_structure_refinement 'SHELXL97 (Sheldrick, 2008)'
_computing_structure_solution 'SHELXS97 (Sheldrick, 2008)'
_diffrn_ambient_temperature 293(2)
_diffrn_measured_fraction_theta_full 0.983
_diffrn_measured_fraction_theta_max 0.983
_diffrn_measurement_device_type 'Bruker APEXII CCD area-detector'
_diffrn_measurement_method '\w and \f scans'
_diffrn_radiation_monochromator graphite
_diffrn_radiation_source 'fine-focus sealed tube'
_diffrn_radiation_type MoK\a
_diffrn_radiation_wavelength 0.71073
_diffrn_reflns_av_R_equivalents 0.0354
_diffrn_reflns_av_sigmaI/netI 0.0336
_diffrn_reflns_limit_h_max 14
_diffrn_reflns_limit_h_min -14
_diffrn_reflns_limit_k_max 19
_diffrn_reflns_limit_k_min -21
_diffrn_reflns_limit_l_max 18
_diffrn_reflns_limit_l_min -18
_diffrn_reflns_number 24740
_diffrn_reflns_theta_full 28.26
_diffrn_reflns_theta_max 28.3
_diffrn_reflns_theta_min 1.8
_diffrn_standards_number 0
_exptl_absorpt_coefficient_mu 0.084
_exptl_absorpt_correction_T_max 0.984
_exptl_absorpt_correction_T_min 0.979
_exptl_absorpt_correction_type multi-scan
_exptl_absorpt_process_details '(<i>SADABS</i>; Bruker, 2008)'
_exptl_crystal_colour Colorless
_exptl_crystal_density_diffrn 1.277
_exptl_crystal_density_method 'not measured'
_exptl_crystal_description Block
_exptl_crystal_F_000 1064
_exptl_crystal_size_max 0.25
_exptl_crystal_size_mid 0.22
_exptl_crystal_size_min 0.19
_refine_diff_density_max 0.222
_refine_diff_density_min -0.210
_refine_ls_extinction_coef 0.0125(10)
_refine_ls_extinction_expression Fc^*^=kFc[1+0.001xFc^2^\l^3^/sin(2\q)]^-1/4^
_refine_ls_extinction_method 'SHELXL97 (Sheldrick, 2008)'
_refine_ls_goodness_of_fit_ref 1.008
_refine_ls_hydrogen_treatment constr
_refine_ls_matrix_type full
_refine_ls_number_parameters 345
_refine_ls_number_reflns 6363
_refine_ls_number_restraints 0
_refine_ls_restrained_S_all 1.008
_refine_ls_R_factor_all 0.0781
_refine_ls_R_factor_gt 0.0448
_refine_ls_shift/su_max 0.000
_refine_ls_shift/su_mean 0.000
_refine_ls_structure_factor_coef Fsqd
_refine_ls_weighting_details 'calc w=1/[\s^2^(Fo^2^)+(0.0523P)^2^+0.5720P] where P=(Fo^2^+2Fc^2^)/3'
_refine_ls_weighting_scheme calc
_refine_ls_wR_factor_gt 0.1082
_refine_ls_wR_factor_ref 0.1278
_reflns_number_gt 4183
_reflns_number_total 6363
_reflns_threshold_expression I>2\s(I)
_cod_data_source_file pv2602.cif
_cod_data_source_block I
_cod_original_cell_volume 2618.8(9)
_cod_original_sg_symbol_H-M 'P 21/c'
_cod_database_code 2236996
_cod_database_fobs_code 2236996

loop_
_symmetry_equiv_pos_as_xyz
'x, y, z'
'-x, y+1/2, -z+1/2'
'-x, -y, -z'
'x, -y-1/2, z-1/2'

loop_
_atom_site_type_symbol
_atom_site_label
_atom_site_fract_x
_atom_site_fract_y
_atom_site_fract_z
_atom_site_U_iso_or_equiv
_atom_site_adp_type
_atom_site_calc_flag
_atom_site_refinement_flags
_atom_site_occupancy
_atom_site_symmetry_multiplicity
C C1 0.23872(16) 0.09798(10) 0.09848(11) 0.0548(4) Uani d . 1 1
H H1A 0.2555 0.1542 0.0861 0.066 Uiso calc R 1 1
H H1B 0.2240 0.0706 0.0380 0.066 Uiso calc R 1 1
C C2 0.34391(14) 0.05856(9) 0.15621(10) 0.0447(4) Uani d . 1 1
H H2 0.3567 0.0056 0.1276 0.054 Uiso calc R 1 1
C C3 0.29234(12) 0.04354(8) 0.25405(9) 0.0358(3) Uani d . 1 1
H H3 0.2970 0.0936 0.2911 0.043 Uiso calc R 1 1
C C4 0.16007(13) 0.02549(8) 0.22597(10) 0.0407(3) Uani d . 1 1
C C5 0.08158(14) 0.03292(9) 0.31428(12) 0.0487(4) Uani d . 1 1
C C6 0.02699(14) -0.04693(10) 0.32978(14) 0.0580(5) Uani d . 1 1
C C7 -0.04217(18) -0.07611(14) 0.39953(19) 0.0829(7) Uani d . 1 1
H H7 -0.0639 -0.0439 0.4499 0.100 Uiso calc R 1 1
C C8 -0.0792(2) -0.15770(18) 0.3916(3) 0.1069(10) Uani d . 1 1
H H8 -0.1244 -0.1792 0.4391 0.128 Uiso calc R 1 1
C C9 -0.0513(2) -0.20604(16) 0.3171(3) 0.1046(10) Uani d . 1 1
H H9 -0.0800 -0.2585 0.3142 0.126 Uiso calc R 1 1
C C10 0.02022(18) -0.17780(11) 0.24486(19) 0.0766(6) Uani d . 1 1
C C11 0.05975(15) -0.09741(10) 0.25487(14) 0.0569(5) Uani d . 1 1
C C12 0.13465(14) -0.06061(9) 0.19125(12) 0.0488(4) Uani d . 1 1
C C13 0.16914(19) -0.10407(10) 0.11489(14) 0.0652(5) Uani d . 1 1
H H13 0.2189 -0.0812 0.0714 0.078 Uiso calc R 1 1
C C14 0.1285(2) -0.18403(12) 0.10263(18) 0.0841(7) Uani d . 1 1
H H14 0.1515 -0.2128 0.0498 0.101 Uiso calc R 1 1
C C15 0.0580(2) -0.22028(12) 0.1642(2) 0.0908(8) Uani d . 1 1
H H15 0.0340 -0.2733 0.1538 0.109 Uiso calc R 1 1
C C16 0.02011(19) 0.08788(12) 0.10598(16) 0.0748(6) Uani d . 1 1
H H16A 0.0151 0.0405 0.0667 0.112 Uiso calc R 1 1
H H16B 0.0105 0.1349 0.0665 0.112 Uiso calc R 1 1
H H16C -0.0415 0.0865 0.1508 0.112 Uiso calc R 1 1
C C17 0.35059(13) -0.02308(8) 0.31245(10) 0.0392(3) Uani d . 1 1
C C18 0.33202(13) -0.02667(8) 0.41733(10) 0.0402(3) Uani d . 1 1
C C19 0.29524(16) -0.09961(10) 0.45511(13) 0.0562(4) Uani d . 1 1
H H19 0.2801 -0.1431 0.4146 0.067 Uiso calc R 1 1
C C20 0.28089(18) -0.10834(12) 0.55164(15) 0.0695(5) Uani d . 1 1
H H20 0.2542 -0.1569 0.5757 0.083 Uiso calc R 1 1
C C21 0.30611(18) -0.04520(13) 0.61134(13) 0.0671(5) Uani d . 1 1
H H21 0.2985 -0.0515 0.6766 0.081 Uiso calc R 1 1
C C22 0.34253(16) 0.02753(11) 0.57657(12) 0.0561(4) Uani d . 1 1
H H22 0.3598 0.0699 0.6183 0.067 Uiso calc R 1 1
C C23 0.35360(13) 0.03799(9) 0.47915(10) 0.0413(3) Uani d . 1 1
C C24 0.41564(17) 0.17608(10) 0.50022(12) 0.0553(4) Uani d . 1 1
H H24A 0.4800 0.1637 0.5465 0.066 Uiso calc R 1 1
H H24B 0.3459 0.1909 0.5341 0.066 Uiso calc R 1 1
C C25 0.45091(18) 0.24358(11) 0.43577(13) 0.0621(5) Uani d . 1 1
H H25A 0.5106 0.2239 0.3941 0.075 Uiso calc R 1 1
H H25B 0.4868 0.2863 0.4745 0.075 Uiso calc R 1 1
C C26 0.34744(18) 0.27817(11) 0.37493(13) 0.0642(5) Uani d . 1 1
H H26A 0.2802 0.2419 0.3776 0.077 Uiso calc R 1 1
H H26B 0.3244 0.3291 0.4023 0.077 Uiso calc R 1 1
C C27 0.37315(18) 0.29175(9) 0.27161(13) 0.0589(5) Uani d . 1 1
H H27A 0.3124 0.3262 0.2417 0.071 Uiso calc R 1 1
H H27B 0.4495 0.3184 0.2676 0.071 Uiso calc R 1 1
C C28 0.47683(15) 0.18063(9) 0.19420(11) 0.0476(4) Uani d . 1 1
C C29 0.58811(16) 0.21697(11) 0.19675(13) 0.0592(5) Uani d . 1 1
H H29 0.5977 0.2688 0.2210 0.071 Uiso calc R 1 1
C C30 0.68444(17) 0.17641(13) 0.16345(14) 0.0694(5) Uani d . 1 1
H H30 0.7587 0.2011 0.1655 0.083 Uiso calc R 1 1
C C31 0.67185(18) 0.10011(14) 0.12739(14) 0.0694(5) Uani d . 1 1
H H31 0.7370 0.0731 0.1046 0.083 Uiso calc R 1 1
C C32 0.56117(17) 0.06348(12) 0.12523(12) 0.0591(5) Uani d . 1 1
H H32 0.5531 0.0116 0.1009 0.071 Uiso calc R 1 1
C C33 0.46186(15) 0.10206(10) 0.15840(10) 0.0468(4) Uani d . 1 1
N N1 0.13583(12) 0.09043(7) 0.15743(9) 0.0472(3) Uani d . 1 1
O O1 0.07071(12) 0.09415(7) 0.35944(9) 0.0664(4) Uani d . 1 1
O O2 0.40539(11) -0.07668(7) 0.27515(8) 0.0599(3) Uani d . 1 1
O O3 0.39011(10) 0.10797(6) 0.43954(7) 0.0497(3) Uani d . 1 1
O O4 0.37498(10) 0.21578(7) 0.22268(8) 0.0569(3) Uani d . 1 1

loop_
_atom_site_aniso_label
_atom_site_aniso_U_11
_atom_site_aniso_U_22
_atom_site_aniso_U_33
_atom_site_aniso_U_12
_atom_site_aniso_U_13
_atom_site_aniso_U_23
C1 0.0767(12) 0.0497(9) 0.0371(8) 0.0005(8) -0.0065(8) 0.0038(7)
C2 0.0589(10) 0.0389(8) 0.0367(7) 0.0005(7) 0.0053(7) -0.0021(6)
C3 0.0430(8) 0.0286(7) 0.0356(7) -0.0007(5) 0.0004(6) -0.0025(5)
C4 0.0445(8) 0.0300(7) 0.0467(8) 0.0009(6) -0.0044(6) -0.0016(6)
C5 0.0404(8) 0.0408(8) 0.0647(10) 0.0051(6) 0.0028(7) 0.0039(8)
C6 0.0360(8) 0.0512(10) 0.0865(13) -0.0024(7) -0.0001(8) 0.0147(9)
C7 0.0502(11) 0.0831(15) 0.1170(18) -0.0046(10) 0.0184(11) 0.0275(13)
C8 0.0591(14) 0.0902(19) 0.172(3) -0.0192(13) 0.0140(16) 0.057(2)
C9 0.0675(15) 0.0611(15) 0.183(3) -0.0210(12) -0.0202(17) 0.0360(17)
C10 0.0598(12) 0.0417(10) 0.1246(19) -0.0126(9) -0.0300(12) 0.0176(12)
C11 0.0439(9) 0.0383(9) 0.0863(13) -0.0032(7) -0.0180(9) 0.0071(8)
C12 0.0512(9) 0.0337(8) 0.0596(10) -0.0002(7) -0.0158(7) -0.0022(7)
C13 0.0867(14) 0.0409(9) 0.0656(11) 0.0041(9) -0.0182(10) -0.0117(8)
C14 0.1166(19) 0.0401(11) 0.0908(15) 0.0066(11) -0.0411(14) -0.0164(11)
C15 0.1038(18) 0.0339(10) 0.128(2) -0.0062(11) -0.0552(16) -0.0039(13)
C16 0.0739(13) 0.0638(12) 0.0828(14) 0.0077(10) -0.0346(11) -0.0002(10)
C17 0.0404(8) 0.0318(7) 0.0451(8) -0.0005(6) -0.0007(6) -0.0023(6)
C18 0.0384(8) 0.0376(8) 0.0442(8) 0.0039(6) -0.0023(6) 0.0070(6)
C19 0.0613(11) 0.0435(9) 0.0634(11) -0.0025(8) -0.0003(8) 0.0111(8)
C20 0.0752(13) 0.0629(12) 0.0709(13) -0.0046(10) 0.0097(10) 0.0294(10)
C21 0.0765(13) 0.0773(13) 0.0482(10) 0.0074(10) 0.0096(9) 0.0210(10)
C22 0.0633(11) 0.0628(11) 0.0420(9) 0.0085(8) 0.0010(8) 0.0034(8)
C23 0.0405(8) 0.0422(8) 0.0410(8) 0.0047(6) -0.0005(6) 0.0050(6)
C24 0.0724(11) 0.0472(9) 0.0457(9) -0.0012(8) -0.0037(8) -0.0094(7)
C25 0.0727(12) 0.0509(10) 0.0621(11) -0.0082(9) -0.0020(9) -0.0078(8)
C26 0.0783(13) 0.0507(10) 0.0644(11) 0.0104(9) 0.0099(10) -0.0038(8)
C27 0.0776(12) 0.0345(8) 0.0648(11) -0.0015(8) 0.0075(9) 0.0031(8)
C28 0.0563(10) 0.0461(9) 0.0410(8) -0.0045(7) 0.0083(7) 0.0086(7)
C29 0.0634(11) 0.0561(10) 0.0585(10) -0.0112(9) 0.0089(8) 0.0099(8)
C30 0.0549(11) 0.0847(15) 0.0694(12) -0.0108(10) 0.0103(9) 0.0195(11)
C31 0.0581(12) 0.0888(15) 0.0631(11) 0.0089(10) 0.0203(9) 0.0109(11)
C32 0.0668(12) 0.0640(11) 0.0477(9) 0.0056(9) 0.0145(8) 0.0003(8)
C33 0.0557(9) 0.0500(9) 0.0356(7) -0.0009(7) 0.0103(7) 0.0051(6)
N1 0.0544(8) 0.0381(7) 0.0474(7) 0.0035(6) -0.0124(6) 0.0029(5)
O1 0.0762(9) 0.0486(7) 0.0767(8) 0.0104(6) 0.0253(7) -0.0038(6)
O2 0.0757(8) 0.0466(7) 0.0571(7) 0.0223(6) 0.0017(6) -0.0050(5)
O3 0.0681(7) 0.0412(6) 0.0393(5) -0.0081(5) -0.0009(5) -0.0042(4)
O4 0.0603(7) 0.0441(6) 0.0676(7) -0.0071(5) 0.0152(6) -0.0077(5)

loop_
_atom_type_symbol
_atom_type_description
_atom_type_scat_dispersion_real
_atom_type_scat_dispersion_imag
_atom_type_scat_source
C C 0.0033 0.0016 'International Tables Vol C Tables 4.2.6.8 and 6.1.1.4'
H H 0.0000 0.0000 'International Tables Vol C Tables 4.2.6.8 and 6.1.1.4'
N N 0.0061 0.0033 'International Tables Vol C Tables 4.2.6.8 and 6.1.1.4'
O O 0.0106 0.0060 'International Tables Vol C Tables 4.2.6.8 and 6.1.1.4'

loop_
_geom_angle_atom_site_label_1
_geom_angle_atom_site_label_2
_geom_angle_atom_site_label_3
_geom_angle
N1 C1 C2 105.89(12)
N1 C1 H1A 110.6
C2 C1 H1A 110.6
N1 C1 H1B 110.6
C2 C1 H1B 110.6
H1A C1 H1B 108.7
C33 C2 C3 115.53(12)
C33 C2 C1 117.14(13)
C3 C2 C1 102.89(12)
C33 C2 H2 106.9
C3 C2 H2 106.9
C1 C2 H2 106.9
C17 C3 C2 115.55(12)
C17 C3 C4 112.42(11)
C2 C3 C4 101.87(11)
C17 C3 H3 108.9
C2 C3 H3 108.9
C4 C3 H3 108.9
N1 C4 C12 116.98(12)
N1 C4 C3 99.72(11)
C12 C4 C3 114.99(12)
N1 C4 C5 111.72(12)
C12 C4 C5 102.82(12)
C3 C4 C5 110.94(12)
O1 C5 C6 128.49(16)
O1 C5 C4 124.00(14)
C6 C5 C4 107.52(13)
C7 C6 C11 120.19(18)
C7 C6 C5 132.5(2)
C11 C6 C5 107.26(15)
C6 C7 C8 117.2(3)
C6 C7 H7 121.4
C8 C7 H7 121.4
C9 C8 C7 122.8(2)
C9 C8 H8 118.6
C7 C8 H8 118.6
C8 C9 C10 121.2(2)
C8 C9 H9 119.4
C10 C9 H9 119.4
C9 C10 C11 115.6(2)
C9 C10 C15 128.0(2)
C11 C10 C15 116.4(2)
C12 C11 C6 113.94(14)
C12 C11 C10 123.1(2)
C6 C11 C10 122.95(19)
C13 C12 C11 118.37(16)
C13 C12 C4 133.39(16)
C11 C12 C4 108.24(14)
C12 C13 C14 119.3(2)
C12 C13 H13 120.3
C14 C13 H13 120.3
C15 C14 C13 122.7(2)
C15 C14 H14 118.6
C13 C14 H14 118.6
C14 C15 C10 120.09(19)
C14 C15 H15 120.0
C10 C15 H15 120.0
N1 C16 H16A 109.5
N1 C16 H16B 109.5
H16A C16 H16B 109.5
N1 C16 H16C 109.5
H16A C16 H16C 109.5
H16B C16 H16C 109.5
O2 C17 C18 119.55(13)
O2 C17 C3 121.26(13)
C18 C17 C3 119.01(12)
C19 C18 C23 118.57(14)
C19 C18 C17 117.88(14)
C23 C18 C17 123.51(13)
C20 C19 C18 121.12(17)
C20 C19 H19 119.4
C18 C19 H19 119.4
C21 C20 C19 119.44(17)
C21 C20 H20 120.3
C19 C20 H20 120.3
C20 C21 C22 120.97(17)
C20 C21 H21 119.5
C22 C21 H21 119.5
C21 C22 C23 120.21(17)
C21 C22 H22 119.9
C23 C22 H22 119.9
O3 C23 C22 123.56(14)
O3 C23 C18 116.75(12)
C22 C23 C18 119.62(14)
O3 C24 C25 106.31(13)
O3 C24 H24A 110.5
C25 C24 H24A 110.5
O3 C24 H24B 110.5
C25 C24 H24B 110.5
H24A C24 H24B 108.7
C24 C25 C26 113.63(16)
C24 C25 H25A 108.8
C26 C25 H25A 108.8
C24 C25 H25B 108.8
C26 C25 H25B 108.8
H25A C25 H25B 107.7
C27 C26 C25 114.63(16)
C27 C26 H26A 108.6
C25 C26 H26A 108.6
C27 C26 H26B 108.6
C25 C26 H26B 108.6
H26A C26 H26B 107.6
O4 C27 C26 109.63(13)
O4 C27 H27A 109.7
C26 C27 H27A 109.7
O4 C27 H27B 109.7
C26 C27 H27B 109.7
H27A C27 H27B 108.2
O4 C28 C29 125.17(15)
O4 C28 C33 114.55(14)
C29 C28 C33 120.27(16)
C30 C29 C28 120.15(18)
C30 C29 H29 119.9
C28 C29 H29 119.9
C31 C30 C29 120.66(18)
C31 C30 H30 119.7
C29 C30 H30 119.7
C30 C31 C32 119.37(18)
C30 C31 H31 120.3
C32 C31 H31 120.3
C31 C32 C33 121.86(18)
C31 C32 H32 119.1
C33 C32 H32 119.1
C32 C33 C28 117.69(16)
C32 C33 C2 119.58(15)
C28 C33 C2 122.73(14)
C16 N1 C4 115.89(14)
C16 N1 C1 115.79(15)
C4 N1 C1 108.04(12)
C23 O3 C24 119.06(12)
C28 O4 C27 123.29(13)

loop_
_geom_bond_atom_site_label_1
_geom_bond_atom_site_label_2
_geom_bond_distance
C1 N1 1.462(2)
C1 C2 1.545(2)
C1 H1A 0.9700
C1 H1B 0.9700
C2 C33 1.510(2)
C2 C3 1.5386(19)
C2 H2 0.9800
C3 C17 1.5067(19)
C3 C4 1.548(2)
C3 H3 0.9800
C4 N1 1.4616(18)
C4 C12 1.533(2)
C4 C5 1.564(2)
C5 O1 1.2079(19)
C5 C6 1.482(2)
C6 C7 1.370(3)
C6 C11 1.409(3)
C7 C8 1.420(4)
C7 H7 0.9300
C8 C9 1.368(4)
C8 H8 0.9300
C9 C10 1.407(4)
C9 H9 0.9300
C10 C11 1.412(2)
C10 C15 1.418(4)
C11 C12 1.399(2)
C12 C13 1.365(2)
C13 C14 1.412(3)
C13 H13 0.9300
C14 C15 1.345(4)
C14 H14 0.9300
C15 H15 0.9300
C16 N1 1.456(2)
C16 H16A 0.9600
C16 H16B 0.9600
C16 H16C 0.9600
C17 O2 1.2165(17)
C17 C18 1.499(2)
C18 C19 1.394(2)
C18 C23 1.394(2)
C19 C20 1.381(3)
C19 H19 0.9300
C20 C21 1.363(3)
C20 H20 0.9300
C21 C22 1.373(3)
C21 H21 0.9300
C22 C23 1.390(2)
C22 H22 0.9300
C23 O3 1.3609(17)
C24 O3 1.4360(18)
C24 C25 1.507(2)
C24 H24A 0.9700
C24 H24B 0.9700
C25 C26 1.520(3)
C25 H25A 0.9700
C25 H25B 0.9700
C26 C27 1.510(3)
C26 H26A 0.9700
C26 H26B 0.9700
C27 O4 1.4372(19)
C27 H27A 0.9700
C27 H27B 0.9700
C28 O4 1.3640(19)
C28 C29 1.388(2)
C28 C33 1.405(2)
C29 C30 1.378(3)
C29 H29 0.9300
C30 C31 1.369(3)
C30 H30 0.9300
C31 C32 1.385(3)
C31 H31 0.9300
C32 C33 1.389(2)
C32 H32 0.9300

loop_
_geom_hbond_atom_site_label_D
_geom_hbond_atom_site_label_H
_geom_hbond_atom_site_label_A
_geom_hbond_site_symmetry_A
_geom_hbond_distance_DH
_geom_hbond_distance_HA
_geom_hbond_distance_DA
_geom_hbond_angle_DHA
C9 H9 N1 2_545 0.93 2.62 3.535(3) 167.4
C15 H15 O1 2_545 0.93 2.50 3.414(2) 167.8
C27 H27B O2 2_655 0.97 2.48 3.403(2) 158.3
C29 H29 O2 2_655 0.93 2.57 3.450(2) 158.7

loop_
_geom_torsion_atom_site_label_1
_geom_torsion_atom_site_label_2
_geom_torsion_atom_site_label_3
_geom_torsion_atom_site_label_4
_geom_torsion
N1 C1 C2 C33 -136.90(13)
N1 C1 C2 C3 -9.01(15)
C33 C2 C3 C17 -75.61(16)
C1 C2 C3 C17 155.49(12)
C33 C2 C3 C4 162.22(12)
C1 C2 C3 C4 33.32(14)
C17 C3 C4 N1 -169.82(11)
C2 C3 C4 N1 -45.52(13)
C17 C3 C4 C12 -43.82(17)
C2 C3 C4 C12 80.48(14)
C17 C3 C4 C5 72.31(14)
C2 C3 C4 C5 -163.39(11)
N1 C4 C5 O1 -49.2(2)
C12 C4 C5 O1 -175.47(16)
C3 C4 C5 O1 61.1(2)
N1 C4 C5 C6 130.97(13)
C12 C4 C5 C6 4.71(15)
C3 C4 C5 C6 -118.73(13)
O1 C5 C6 C7 -4.9(3)
C4 C5 C6 C7 175.0(2)
O1 C5 C6 C11 175.99(17)
C4 C5 C6 C11 -4.20(17)
C11 C6 C7 C8 -0.7(3)
C5 C6 C7 C8 -179.8(2)
C6 C7 C8 C9 -1.7(4)
C7 C8 C9 C10 2.2(4)
C8 C9 C10 C11 -0.1(3)
C8 C9 C10 C15 179.2(2)
C7 C6 C11 C12 -177.33(17)
C5 C6 C11 C12 1.9(2)
C7 C6 C11 C10 2.8(3)
C5 C6 C11 C10 -177.89(16)
C9 C10 C11 C12 177.83(18)
C15 C10 C11 C12 -1.6(3)
C9 C10 C11 C6 -2.3(3)
C15 C10 C11 C6 178.22(17)
C6 C11 C12 C13 -178.50(15)
C10 C11 C12 C13 1.3(3)
C6 C11 C12 C4 1.21(19)
C10 C11 C12 C4 -178.95(15)
N1 C4 C12 C13 53.2(2)
C3 C4 C12 C13 -63.3(2)
C5 C4 C12 C13 176.04(18)
N1 C4 C12 C11 -126.41(15)
C3 C4 C12 C11 117.08(14)
C5 C4 C12 C11 -3.61(15)
C11 C12 C13 C14 0.0(3)
C4 C12 C13 C14 -179.62(17)
C12 C13 C14 C15 -1.0(3)
C13 C14 C15 C10 0.7(3)
C9 C10 C15 C14 -178.8(2)
C11 C10 C15 C14 0.5(3)
C2 C3 C17 O2 -22.5(2)
C4 C3 C17 O2 93.80(17)
C2 C3 C17 C18 162.43(12)
C4 C3 C17 C18 -81.22(15)
O2 C17 C18 C19 -45.8(2)
C3 C17 C18 C19 129.27(15)
O2 C17 C18 C23 131.81(16)
C3 C17 C18 C23 -53.1(2)
C23 C18 C19 C20 -0.4(2)
C17 C18 C19 C20 177.41(16)
C18 C19 C20 C21 -1.7(3)
C19 C20 C21 C22 1.7(3)
C20 C21 C22 C23 0.4(3)
C21 C22 C23 O3 -179.41(15)
C21 C22 C23 C18 -2.5(2)
C19 C18 C23 O3 179.58(13)
C17 C18 C23 O3 1.9(2)
C19 C18 C23 C22 2.5(2)
C17 C18 C23 C22 -175.18(14)
O3 C24 C25 C26 71.99(18)
C24 C25 C26 C27 -135.12(16)
C25 C26 C27 O4 74.2(2)
O4 C28 C29 C30 -178.10(15)
C33 C28 C29 C30 0.5(3)
C28 C29 C30 C31 0.1(3)
C29 C30 C31 C32 -0.5(3)
C30 C31 C32 C33 0.2(3)
C31 C32 C33 C28 0.4(2)
C31 C32 C33 C2 -178.72(16)
O4 C28 C33 C32 178.01(14)
C29 C28 C33 C32 -0.8(2)
O4 C28 C33 C2 -2.9(2)
C29 C28 C33 C2 178.32(15)
C3 C2 C33 C32 117.19(16)
C1 C2 C33 C32 -121.30(16)
C3 C2 C33 C28 -61.87(19)
C1 C2 C33 C28 59.65(19)
C12 C4 N1 C16 48.6(2)
C3 C4 N1 C16 173.22(14)
C5 C4 N1 C16 -69.49(17)
C12 C4 N1 C1 -83.20(16)
C3 C4 N1 C1 41.42(14)
C5 C4 N1 C1 158.71(12)
C2 C1 N1 C16 -152.69(14)
C2 C1 N1 C4 -20.84(16)
C22 C23 O3 C24 -1.9(2)
C18 C23 O3 C24 -178.90(14)
C25 C24 O3 C23 -178.90(14)
C29 C28 O4 C27 -8.9(2)
C33 C28 O4 C27 172.38(13)
C26 C27 O4 C28 -107.64(17)
